data_4067763
loop_
_publ_author_name
'Diebolt, Olivier'
'Jur\<c\'ik, V\'aclav'
'Correa da Costa, Rosenildo'
'Braunstein, Pierre'
'Cavallo, Luigi'
'Nolan, Steven P.'
'Slawin, Alexandra M. Z.'
'Cazin, Catherine S. J.'

_publ_section_title
;
 Mixed Phosphite/N-Heterocyclic Carbene Complexes: Synthesis,
 Characterization and Catalytic Studies
;
_journal_issue 6
_journal_name_full Organometallics
_journal_page_first 1443
_journal_paper_doi 10.1021/om9011196
_journal_volume 29
_journal_year 2010
_chemical_formula_sum 'C30 H45 Cl2 N2 O3 P Pd'
_chemical_formula_weight 689.95
_chemical_name_systematic
; 
 ? 
;
_space_group_IT_number 19
_symmetry_cell_setting orthorhombic
_symmetry_space_group_name_Hall 'P 2ac 2ab'
_symmetry_space_group_name_H-M 'P 21 21 21'
_atom_sites_solution_hydrogens geom
_atom_sites_solution_primary direct
_atom_sites_solution_secondary difmap
_audit_creation_method SHELXL-97
_cell_angle_alpha 90.00
_cell_angle_beta 90.00
_cell_angle_gamma 90.00
_cell_formula_units_Z 4
_cell_length_a 13.2180(2)
_cell_length_b 15.6440(3)
_cell_length_c 15.8460(4)
_cell_measurement_reflns_used 4802
_cell_measurement_temperature 173(2)
_cell_measurement_theta_max 29.131
_cell_measurement_theta_min 0.998
_cell_volume 3276.67(12)
_computing_cell_refinement 'Denzo (Nonius B.V., 1998)'
_computing_data_collection 'Collect (Nonius B.V., 1998)'
_computing_data_reduction 'Denzo (Nonius B.V., 1998)'
_computing_molecular_graphics 'PLATON 98 (Spek, 1998)'
_computing_publication_material 'SHELXL-97 (Sheldrick, 1997)'
_computing_structure_refinement 'SHELXL-97 (Sheldrick, 1997)'
_computing_structure_solution 'SHELXS-97 (Sheldrick, 1997)'
_diffrn_ambient_temperature 173(2)
_diffrn_measured_fraction_theta_full 0.997
_diffrn_measured_fraction_theta_max 0.997
_diffrn_measurement_device_type KappaCCD
_diffrn_measurement_method '\p scans'
_diffrn_radiation_monochromator graphite
_diffrn_radiation_source 'fine-focus sealed tube'
_diffrn_radiation_type MoK\a
_diffrn_radiation_wavelength 0.71073
_diffrn_reflns_av_R_equivalents 0.0000
_diffrn_reflns_av_sigmaI/netI 0.0982
_diffrn_reflns_limit_h_max 18
_diffrn_reflns_limit_h_min -18
_diffrn_reflns_limit_k_max 21
_diffrn_reflns_limit_k_min -21
_diffrn_reflns_limit_l_max 21
_diffrn_reflns_limit_l_min -21
_diffrn_reflns_number 8768
_diffrn_reflns_theta_full 29.14
_diffrn_reflns_theta_max 29.14
_diffrn_reflns_theta_min 1.83
_exptl_absorpt_coefficient_mu 0.810
_exptl_absorpt_correction_type none
_exptl_crystal_colour yellow
_exptl_crystal_density_diffrn 1.399
_exptl_crystal_density_method 'not measured'
_exptl_crystal_description prism
_exptl_crystal_F_000 1432
_exptl_crystal_size_max 0.12
_exptl_crystal_size_mid 0.10
_exptl_crystal_size_min 0.10
_refine_diff_density_max 1.066
_refine_diff_density_min -1.181
_refine_diff_density_rms 0.119
_refine_ls_abs_structure_details 'Flack H D (1983), Acta Cryst. A39, 876-881'
_refine_ls_abs_structure_Flack -0.04(3)
_refine_ls_extinction_method none
_refine_ls_goodness_of_fit_ref 0.954
_refine_ls_hydrogen_treatment constr
_refine_ls_matrix_type full
_refine_ls_number_parameters 352
_refine_ls_number_reflns 8768
_refine_ls_number_restraints 0
_refine_ls_restrained_S_all 0.954
_refine_ls_R_factor_all 0.0990
_refine_ls_R_factor_gt 0.0487
_refine_ls_shift/su_max 0.002
_refine_ls_shift/su_mean 0.000
_refine_ls_structure_factor_coef Fsqd
_refine_ls_weighting_details 'calc w=1/[\s^2^(Fo^2^)+(0.0649P)^2^+0.0000P] where P=(Fo^2^+2Fc^2^)/3'
_refine_ls_weighting_scheme calc
_refine_ls_wR_factor_gt 0.1004
_refine_ls_wR_factor_ref 0.1218
_reflns_number_gt 5972
_reflns_number_total 8768
_reflns_threshold_expression >2sigma(I)
_cod_data_source_file om9011196_si_001.cif
_cod_data_source_block 6a
_cod_database_code 4067763

loop_
_symmetry_equiv_pos_as_xyz
'x, y, z'
'-x+1/2, -y, z+1/2'
'x+1/2, -y+1/2, -z'
'-x, y+1/2, -z+1/2'

loop_
_atom_site_label
_atom_site_type_symbol
_atom_site_fract_x
_atom_site_fract_y
_atom_site_fract_z
_atom_site_U_iso_or_equiv
_atom_site_adp_type
_atom_site_occupancy
_atom_site_symmetry_multiplicity
_atom_site_calc_flag
Pd Pd -0.09356(2) 1.121024(19) 0.59096(2) 0.02314(9) Uani 1 1 d
Cl1 Cl 0.01429(9) 1.19490(7) 0.67849(8) 0.0320(3) Uani 1 1 d
Cl2 Cl -0.19914(9) 1.04684(7) 0.50066(8) 0.0347(3) Uani 1 1 d
P P -0.08758(10) 1.22517(7) 0.49139(8) 0.0294(3) Uani 1 1 d
O1 O -0.1981(3) 1.2561(2) 0.4718(3) 0.0467(10) Uani 1 1 d
O2 O -0.0404(3) 1.1986(2) 0.4041(2) 0.0468(10) Uani 1 1 d
O3 O -0.0342(2) 1.31329(19) 0.5092(3) 0.0381(9) Uani 1 1 d
N2 N -0.1883(3) 1.0094(2) 0.7284(2) 0.0247(9) Uani 1 1 d
N3 N -0.0325(3) 0.9763(2) 0.7123(2) 0.0228(9) Uani 1 1 d
C1 C -0.2200(4) 1.3266(4) 0.4160(4) 0.0534(16) Uani 1 1 d
H1A H -0.1795 1.3764 0.4326 0.080 Uiso 1 1 calc
H1B H -0.2921 1.3410 0.4197 0.080 Uiso 1 1 calc
H1C H -0.2034 1.3105 0.3579 0.080 Uiso 1 1 calc
C2 C 0.0734(4) 1.3258(3) 0.5046(4) 0.0519(15) Uani 1 1 d
H2A H 0.1069 1.2903 0.5472 0.078 Uiso 1 1 calc
H2B H 0.0892 1.3861 0.5151 0.078 Uiso 1 1 calc
H2C H 0.0976 1.3096 0.4483 0.078 Uiso 1 1 calc
C3 C 0.0178(5) 1.1223(4) 0.3929(4) 0.071(2) Uani 1 1 d
H3A H 0.0521 1.1080 0.4459 0.106 Uiso 1 1 calc
H3B H 0.0683 1.1314 0.3486 0.106 Uiso 1 1 calc
H3C H -0.0270 1.0752 0.3767 0.106 Uiso 1 1 calc
C4 C -0.1059(3) 1.0281(2) 0.6821(3) 0.0189(9) Uani 1 1 d
C5 C -0.0684(3) 0.9264(3) 0.7780(3) 0.0292(11) Uani 1 1 d
H5 H -0.0310 0.8851 0.8090 0.035 Uiso 1 1 calc
C6 C -0.1662(4) 0.9476(3) 0.7898(3) 0.0298(11) Uani 1 1 d
H6 H -0.2110 0.9253 0.8312 0.036 Uiso 1 1 calc
C7 C 0.0696(3) 0.9705(2) 0.6798(3) 0.0237(10) Uani 1 1 d
C8 C 0.1486(3) 1.0010(3) 0.7307(3) 0.0242(10) Uani 1 1 d
C9 C 0.2474(3) 0.9906(3) 0.7005(4) 0.0315(12) Uani 1 1 d
H9 H 0.3030 1.0093 0.7337 0.038 Uiso 1 1 calc
C10 C 0.2647(3) 0.9529(3) 0.6221(3) 0.0325(12) Uani 1 1 d
H10 H 0.3319 0.9474 0.6016 0.039 Uiso 1 1 calc
C11 C 0.1852(4) 0.9237(3) 0.5742(3) 0.0312(12) Uani 1 1 d
H11 H 0.1987 0.8984 0.5208 0.037 Uiso 1 1 calc
C12 C 0.0860(3) 0.9302(2) 0.6015(3) 0.0250(9) Uani 1 1 d
C13 C 0.1328(4) 1.0405(3) 0.8170(3) 0.0344(12) Uani 1 1 d
H13 H 0.0595 1.0554 0.8225 0.041 Uiso 1 1 calc
C14 C 0.1947(4) 1.1230(3) 0.8295(3) 0.0428(13) Uani 1 1 d
H14A H 0.1812 1.1464 0.8857 0.064 Uiso 1 1 calc
H14B H 0.1753 1.1649 0.7865 0.064 Uiso 1 1 calc
H14C H 0.2669 1.1100 0.8241 0.064 Uiso 1 1 calc
C15 C 0.1586(5) 0.9767(3) 0.8866(4) 0.0537(17) Uani 1 1 d
H15A H 0.1118 0.9282 0.8839 0.081 Uiso 1 1 calc
H15B H 0.1526 1.0047 0.9417 0.081 Uiso 1 1 calc
H15C H 0.2281 0.9562 0.8789 0.081 Uiso 1 1 calc
C16 C -0.0011(3) 0.8933(3) 0.5504(3) 0.0255(10) Uani 1 1 d
H16 H -0.0595 0.9336 0.5549 0.031 Uiso 1 1 calc
C17 C 0.0246(4) 0.8832(4) 0.4575(3) 0.0426(13) Uani 1 1 d
H17A H 0.0547 0.9363 0.4364 0.064 Uiso 1 1 calc
H17B H -0.0372 0.8706 0.4256 0.064 Uiso 1 1 calc
H17C H 0.0729 0.8362 0.4504 0.064 Uiso 1 1 calc
C18 C -0.0349(4) 0.8066(3) 0.5864(4) 0.0439(13) Uani 1 1 d
H18A H 0.0197 0.7648 0.5796 0.066 Uiso 1 1 calc
H18B H -0.0952 0.7868 0.5562 0.066 Uiso 1 1 calc
H18C H -0.0508 0.8129 0.6465 0.066 Uiso 1 1 calc
C19 C -0.2893(3) 1.0429(3) 0.7189(3) 0.0257(10) Uani 1 1 d
C20 C -0.3118(3) 1.1257(3) 0.7498(3) 0.0265(10) Uani 1 1 d
C21 C -0.4119(4) 1.1532(3) 0.7449(3) 0.0301(10) Uani 1 1 d
H21 H -0.4291 1.2089 0.7640 0.036 Uiso 1 1 calc
C22 C -0.4862(4) 1.1011(3) 0.7128(4) 0.0411(14) Uani 1 1 d
H22 H -0.5544 1.1202 0.7116 0.049 Uiso 1 1 calc
C23 C -0.4620(4) 1.0212(4) 0.6826(4) 0.0438(14) Uani 1 1 d
H23 H -0.5142 0.9861 0.6602 0.053 Uiso 1 1 calc
C24 C -0.3631(3) 0.9903(3) 0.6838(3) 0.0308(12) Uani 1 1 d
C25 C -0.2338(4) 1.1842(3) 0.7885(3) 0.0314(11) Uani 1 1 d
H25 H -0.1666 1.1550 0.7845 0.038 Uiso 1 1 calc
C26 C -0.2261(4) 1.2689(3) 0.7407(4) 0.0399(13) Uani 1 1 d
H26A H -0.2270 1.2578 0.6798 0.060 Uiso 1 1 calc
H26B H -0.1628 1.2977 0.7559 0.060 Uiso 1 1 calc
H26C H -0.2835 1.3055 0.7557 0.060 Uiso 1 1 calc
C27 C -0.2564(4) 1.1988(3) 0.8816(4) 0.0418(14) Uani 1 1 d
H27A H -0.3200 1.2305 0.8873 0.063 Uiso 1 1 calc
H27B H -0.2013 1.2317 0.9072 0.063 Uiso 1 1 calc
H27C H -0.2626 1.1435 0.9103 0.063 Uiso 1 1 calc
C28 C -0.3396(4) 0.9029(3) 0.6450(4) 0.0447(15) Uani 1 1 d
H28 H -0.2648 0.8994 0.6361 0.054 Uiso 1 1 calc
C29 C -0.3906(5) 0.8905(4) 0.5598(4) 0.065(2) Uani 1 1 d
H29A H -0.4642 0.8909 0.5672 0.097 Uiso 1 1 calc
H29B H -0.3696 0.8356 0.5356 0.097 Uiso 1 1 calc
H29C H -0.3708 0.9370 0.5218 0.097 Uiso 1 1 calc
C30 C -0.3699(5) 0.8314(4) 0.7065(5) 0.070(2) Uani 1 1 d
H30A H -0.3464 0.8459 0.7634 0.105 Uiso 1 1 calc
H30B H -0.3388 0.7775 0.6885 0.105 Uiso 1 1 calc
H30C H -0.4436 0.8253 0.7067 0.105 Uiso 1 1 calc

loop_
_atom_site_aniso_label
_atom_site_aniso_U_11
_atom_site_aniso_U_22
_atom_site_aniso_U_33
_atom_site_aniso_U_23
_atom_site_aniso_U_13
_atom_site_aniso_U_12
Pd 0.01917(15) 0.02283(16) 0.02740(18) 0.00425(15) -0.00020(16) 0.00038(14)
Cl1 0.0298(6) 0.0293(6) 0.0368(7) 0.0016(5) -0.0056(6) -0.0059(5)
Cl2 0.0336(7) 0.0339(6) 0.0366(7) 0.0021(6) -0.0110(6) -0.0024(5)
P 0.0256(6) 0.0287(6) 0.0340(7) 0.0099(5) -0.0006(7) 0.0002(5)
O1 0.0281(19) 0.045(2) 0.067(3) 0.028(2) -0.0065(19) -0.0030(16)
O2 0.071(3) 0.0392(19) 0.031(2) 0.0071(18) 0.010(2) 0.0104(17)
O3 0.033(2) 0.0310(17) 0.050(3) 0.0070(17) 0.0002(18) -0.0041(14)
N2 0.023(2) 0.0209(18) 0.031(2) 0.0042(17) 0.0012(18) 0.0017(15)
N3 0.0178(19) 0.0217(18) 0.029(2) 0.0017(16) 0.0037(17) 0.0013(14)
C1 0.034(3) 0.063(3) 0.063(4) 0.025(4) -0.009(3) 0.003(3)
C2 0.037(3) 0.062(3) 0.057(4) 0.014(3) -0.005(3) -0.015(3)
C3 0.080(5) 0.082(4) 0.050(4) 0.013(4) 0.025(4) 0.033(4)
C4 0.019(2) 0.0150(18) 0.022(2) -0.0036(16) 0.005(2) -0.0044(16)
C5 0.036(3) 0.026(2) 0.026(3) 0.010(2) 0.004(2) 0.0016(19)
C6 0.030(3) 0.026(2) 0.033(3) 0.006(2) 0.007(2) 0.0018(19)
C7 0.020(2) 0.022(2) 0.029(3) 0.0059(19) 0.0002(19) 0.0030(16)
C8 0.029(3) 0.019(2) 0.025(3) 0.0042(19) -0.003(2) -0.0016(18)
C9 0.019(2) 0.032(2) 0.043(3) 0.005(2) -0.006(2) -0.0043(19)
C10 0.020(2) 0.036(3) 0.041(3) 0.006(2) 0.006(2) -0.003(2)
C11 0.026(2) 0.031(2) 0.037(3) 0.000(2) 0.006(2) 0.0014(19)
C12 0.023(2) 0.021(2) 0.031(3) 0.0007(18) -0.001(2) -0.0004(17)
C13 0.038(3) 0.036(3) 0.030(3) -0.005(2) -0.009(2) -0.002(2)
C14 0.050(3) 0.033(3) 0.045(3) -0.008(3) -0.016(3) -0.001(2)
C15 0.071(4) 0.043(3) 0.047(4) 0.003(3) -0.012(3) -0.011(3)
C16 0.024(2) 0.028(2) 0.025(3) -0.006(2) -0.0002(19) 0.0009(19)
C17 0.042(3) 0.052(3) 0.033(3) -0.007(3) -0.002(2) -0.006(3)
C18 0.040(3) 0.041(3) 0.051(4) -0.007(3) -0.003(3) -0.010(2)
C19 0.021(2) 0.026(2) 0.030(3) 0.006(2) 0.008(2) -0.0045(18)
C20 0.024(2) 0.026(2) 0.030(3) 0.000(2) -0.002(2) -0.001(2)
C21 0.028(2) 0.031(2) 0.032(3) 0.0051(19) 0.001(3) 0.008(2)
C22 0.023(3) 0.054(3) 0.047(4) 0.000(3) -0.007(2) 0.003(2)
C23 0.025(3) 0.060(4) 0.046(4) -0.011(3) 0.000(3) -0.013(2)
C24 0.024(2) 0.034(3) 0.035(3) -0.004(2) 0.009(2) -0.0084(19)
C25 0.027(2) 0.031(2) 0.037(3) -0.003(2) -0.001(2) 0.0001(19)
C26 0.044(3) 0.025(2) 0.051(4) -0.003(2) 0.005(3) -0.006(2)
C27 0.046(3) 0.045(3) 0.035(3) -0.001(2) -0.008(3) -0.014(2)
C28 0.035(3) 0.038(3) 0.061(4) -0.017(3) 0.012(3) -0.012(2)
C29 0.065(4) 0.072(4) 0.057(4) -0.035(3) 0.015(3) -0.028(4)
C30 0.078(5) 0.034(3) 0.097(6) -0.015(3) 0.024(4) -0.016(3)

loop_
_atom_type_symbol
_atom_type_description
_atom_type_scat_dispersion_real
_atom_type_scat_dispersion_imag
_atom_type_scat_source
C C 0.0033 0.0016 'International Tables Vol C Tables 4.2.6.8 and 6.1.1.4'
H H 0.0000 0.0000 'International Tables Vol C Tables 4.2.6.8 and 6.1.1.4'
O O 0.0106 0.0060 'International Tables Vol C Tables 4.2.6.8 and 6.1.1.4'
P P 0.1023 0.0942 'International Tables Vol C Tables 4.2.6.8 and 6.1.1.4'
Cl Cl 0.1484 0.1585 'International Tables Vol C Tables 4.2.6.8 and 6.1.1.4'
Pd Pd -0.9988 1.0072 'International Tables Vol C Tables 4.2.6.8 and 6.1.1.4'
N N 0.0061 0.0033 'International Tables Vol C Tables 4.2.6.8 and 6.1.1.4'

loop_
_geom_angle_atom_site_label_1
_geom_angle_atom_site_label_2
_geom_angle_atom_site_label_3
_geom_angle
C4 Pd P 177.34(12)
C4 Pd Cl1 88.88(12)
P Pd Cl1 92.12(5)
C4 Pd Cl2 91.85(12)
P Pd Cl2 87.20(5)
Cl1 Pd Cl2 178.70(5)
O1 P O2 106.1(2)
O1 P O3 100.53(19)
O2 P O3 102.2(2)
O1 P Pd 109.04(14)
O2 P Pd 115.80(13)
O3 P Pd 121.29(16)
C1 O1 P 122.9(3)
C3 O2 P 122.8(4)
C2 O3 P 123.6(3)
C4 N2 C6 111.0(4)
C4 N2 C19 127.8(4)
C6 N2 C19 121.1(4)
C4 N3 C5 111.0(3)
C4 N3 C7 125.5(4)
C5 N3 C7 123.4(4)
O1 C1 H1A 109.5
O1 C1 H1B 109.5
H1A C1 H1B 109.5
O1 C1 H1C 109.5
H1A C1 H1C 109.5
H1B C1 H1C 109.5
O3 C2 H2A 109.5
O3 C2 H2B 109.5
H2A C2 H2B 109.5
O3 C2 H2C 109.5
H2A C2 H2C 109.5
H2B C2 H2C 109.5
O2 C3 H3A 109.5
O2 C3 H3B 109.5
H3A C3 H3B 109.5
O2 C3 H3C 109.5
H3A C3 H3C 109.5
H3B C3 H3C 109.5
N2 C4 N3 105.0(3)
N2 C4 Pd 127.0(3)
N3 C4 Pd 128.0(3)
C6 C5 N3 107.0(4)
C6 C5 H5 126.5
N3 C5 H5 126.5
C5 C6 N2 105.9(4)
C5 C6 H6 127.0
N2 C6 H6 127.0
C8 C7 C12 123.0(4)
C8 C7 N3 118.0(4)
C12 C7 N3 119.0(4)
C9 C8 C7 117.3(4)
C9 C8 C13 119.0(4)
C7 C8 C13 123.7(4)
C10 C9 C8 120.4(4)
C10 C9 H9 119.8
C8 C9 H9 119.8
C11 C10 C9 120.5(4)
C11 C10 H10 119.7
C9 C10 H10 119.7
C10 C11 C12 121.8(5)
C10 C11 H11 119.1
C12 C11 H11 119.1
C11 C12 C7 117.0(4)
C11 C12 C16 121.6(4)
C7 C12 C16 121.4(4)
C8 C13 C15 110.8(4)
C8 C13 C14 112.6(4)
C15 C13 C14 109.7(4)
C8 C13 H13 107.9
C15 C13 H13 107.9
C14 C13 H13 107.9
C13 C14 H14A 109.5
C13 C14 H14B 109.5
H14A C14 H14B 109.5
C13 C14 H14C 109.5
H14A C14 H14C 109.5
H14B C14 H14C 109.5
C13 C15 H15A 109.5
C13 C15 H15B 109.5
H15A C15 H15B 109.5
C13 C15 H15C 109.5
H15A C15 H15C 109.5
H15B C15 H15C 109.5
C17 C16 C12 112.6(4)
C17 C16 C18 109.5(4)
C12 C16 C18 111.0(4)
C17 C16 H16 107.9
C12 C16 H16 107.9
C18 C16 H16 107.9
C16 C17 H17A 109.5
C16 C17 H17B 109.5
H17A C17 H17B 109.5
C16 C17 H17C 109.5
H17A C17 H17C 109.5
H17B C17 H17C 109.5
C16 C18 H18A 109.5
C16 C18 H18B 109.5
H18A C18 H18B 109.5
C16 C18 H18C 109.5
H18A C18 H18C 109.5
H18B C18 H18C 109.5
C24 C19 C20 122.1(4)
C24 C19 N2 118.3(4)
C20 C19 N2 119.4(4)
C21 C20 C19 117.5(4)
C21 C20 C25 119.0(4)
C19 C20 C25 123.5(4)
C22 C21 C20 121.1(4)
C22 C21 H21 119.5
C20 C21 H21 119.5
C21 C22 C23 120.1(5)
C21 C22 H22 119.9
C23 C22 H22 119.9
C22 C23 C24 121.9(5)
C22 C23 H23 119.1
C24 C23 H23 119.1
C19 C24 C23 117.2(4)
C19 C24 C28 123.1(4)
C23 C24 C28 119.6(5)
C20 C25 C27 110.5(4)
C20 C25 C26 111.7(4)
C27 C25 C26 111.3(4)
C20 C25 H25 107.7
C27 C25 H25 107.7
C26 C25 H25 107.7
C25 C26 H26A 109.5
C25 C26 H26B 109.5
H26A C26 H26B 109.5
C25 C26 H26C 109.5
H26A C26 H26C 109.5
H26B C26 H26C 109.5
C25 C27 H27A 109.5
C25 C27 H27B 109.5
H27A C27 H27B 109.5
C25 C27 H27C 109.5
H27A C27 H27C 109.5
H27B C27 H27C 109.5
C29 C28 C24 112.4(5)
C29 C28 C30 110.8(4)
C24 C28 C30 110.0(5)
C29 C28 H28 107.8
C24 C28 H28 107.8
C30 C28 H28 107.8
C28 C29 H29A 109.5
C28 C29 H29B 109.5
H29A C29 H29B 109.5
C28 C29 H29C 109.5
H29A C29 H29C 109.5
H29B C29 H29C 109.5
C28 C30 H30A 109.5
C28 C30 H30B 109.5
H30A C30 H30B 109.5
C28 C30 H30C 109.5
H30A C30 H30C 109.5
H30B C30 H30C 109.5

loop_
_geom_bond_atom_site_label_1
_geom_bond_atom_site_label_2
_geom_bond_distance
Pd C4 2.056(4)
Pd P 2.2694(12)
Pd Cl1 2.3004(12)
Pd Cl2 2.3113(12)
P O1 1.570(4)
P O2 1.574(4)
P O3 1.574(3)
O1 C1 1.443(6)
O2 C3 1.431(7)
O3 C2 1.438(6)
N2 C4 1.346(5)
N2 C6 1.401(6)
N2 C19 1.442(6)
N3 C4 1.352(5)
N3 C5 1.386(6)
N3 C7 1.447(5)
C1 H1A 0.9800
C1 H1B 0.9800
C1 H1C 0.9800
C2 H2A 0.9800
C2 H2B 0.9800
C2 H2C 0.9800
C3 H3A 0.9800
C3 H3B 0.9800
C3 H3C 0.9800
C5 C6 1.348(7)
C5 H5 0.9500
C6 H6 0.9500
C7 C8 1.403(6)
C7 C12 1.410(6)
C8 C9 1.401(7)
C8 C13 1.516(7)
C9 C10 1.393(7)
C9 H9 0.9500
C10 C11 1.374(7)
C10 H10 0.9500
C11 C12 1.384(6)
C11 H11 0.9500
C12 C16 1.521(6)
C13 C15 1.526(7)
C13 C14 1.540(7)
C13 H13 1.0000
C14 H14A 0.9800
C14 H14B 0.9800
C14 H14C 0.9800
C15 H15A 0.9800
C15 H15B 0.9800
C15 H15C 0.9800
C16 C17 1.520(7)
C16 C18 1.538(7)
C16 H16 1.0000
C17 H17A 0.9800
C17 H17B 0.9800
C17 H17C 0.9800
C18 H18A 0.9800
C18 H18B 0.9800
C18 H18C 0.9800
C19 C24 1.393(6)
C19 C20 1.416(6)
C20 C21 1.394(6)
C20 C25 1.509(6)
C21 C22 1.372(7)
C21 H21 0.9500
C22 C23 1.377(7)
C22 H22 0.9500
C23 C24 1.394(7)
C23 H23 0.9500
C24 C28 1.530(7)
C25 C27 1.522(8)
C25 C26 1.530(7)
C25 H25 1.0000
C26 H26A 0.9800
C26 H26B 0.9800
C26 H26C 0.9800
C27 H27A 0.9800
C27 H27B 0.9800
C27 H27C 0.9800
C28 C29 1.520(8)
C28 C30 1.536(9)
C28 H28 1.0000
C29 H29A 0.9800
C29 H29B 0.9800
C29 H29C 0.9800
C30 H30A 0.9800
C30 H30B 0.9800
C30 H30C 0.9800

loop_
_geom_torsion_atom_site_label_1
_geom_torsion_atom_site_label_2
_geom_torsion_atom_site_label_3
_geom_torsion_atom_site_label_4
_geom_torsion
C4 Pd P O1 -12(3)
Cl1 Pd P O1 -124.04(18)
Cl2 Pd P O1 57.07(18)
C4 Pd P O2 -131(2)
Cl1 Pd P O2 116.51(18)
Cl2 Pd P O2 -62.39(18)
C4 Pd P O3 104(3)
Cl1 Pd P O3 -8.19(17)
Cl2 Pd P O3 172.91(17)
O2 P O1 C1 -59.7(5)
O3 P O1 C1 46.4(5)
Pd P O1 C1 175.0(4)
O1 P O2 C3 -136.3(5)
O3 P O2 C3 118.8(5)
Pd P O2 C3 -15.2(5)
O1 P O3 C2 -159.6(4)
O2 P O3 C2 -50.5(5)
Pd P O3 C2 80.3(5)
C6 N2 C4 N3 2.0(5)
C19 N2 C4 N3 -176.1(4)
C6 N2 C4 Pd -174.5(3)
C19 N2 C4 Pd 7.3(6)
C5 N3 C4 N2 -1.1(5)
C7 N3 C4 N2 177.3(4)
C5 N3 C4 Pd 175.4(3)
C7 N3 C4 Pd -6.2(6)
P Pd C4 N2 0(3)
Cl1 Pd C4 N2 111.7(4)
Cl2 Pd C4 N2 -69.4(4)
P Pd C4 N3 -176(2)
Cl1 Pd C4 N3 -64.1(4)
Cl2 Pd C4 N3 114.8(4)
C4 N3 C5 C6 -0.3(5)
C7 N3 C5 C6 -178.7(4)
N3 C5 C6 N2 1.5(5)
C4 N2 C6 C5 -2.2(5)
C19 N2 C6 C5 176.1(4)
C4 N3 C7 C8 111.2(5)
C5 N3 C7 C8 -70.6(5)
C4 N3 C7 C12 -72.5(5)
C5 N3 C7 C12 105.6(5)
C12 C7 C8 C9 0.4(6)
N3 C7 C8 C9 176.4(4)
C12 C7 C8 C13 -176.8(4)
N3 C7 C8 C13 -0.7(6)
C7 C8 C9 C10 1.4(7)
C13 C8 C9 C10 178.7(4)
C8 C9 C10 C11 -1.5(8)
C9 C10 C11 C12 -0.2(7)
C10 C11 C12 C7 1.9(6)
C10 C11 C12 C16 -176.5(4)
C8 C7 C12 C11 -2.0(6)
N3 C7 C12 C11 -178.0(4)
C8 C7 C12 C16 176.4(4)
N3 C7 C12 C16 0.3(6)
C9 C8 C13 C15 -75.1(6)
C7 C8 C13 C15 102.0(5)
C9 C8 C13 C14 48.1(6)
C7 C8 C13 C14 -134.8(5)
C11 C12 C16 C17 -23.0(6)
C7 C12 C16 C17 158.7(4)
C11 C12 C16 C18 100.1(5)
C7 C12 C16 C18 -78.2(5)
C4 N2 C19 C24 105.6(5)
C6 N2 C19 C24 -72.3(6)
C4 N2 C19 C20 -78.0(6)
C6 N2 C19 C20 104.0(5)
C24 C19 C20 C21 0.8(7)
N2 C19 C20 C21 -175.5(4)
C24 C19 C20 C25 179.8(5)
N2 C19 C20 C25 3.5(7)
C19 C20 C21 C22 1.3(7)
C25 C20 C21 C22 -177.8(5)
C20 C21 C22 C23 -1.9(8)
C21 C22 C23 C24 0.5(9)
C20 C19 C24 C23 -2.1(8)
N2 C19 C24 C23 174.2(5)
C20 C19 C24 C28 176.0(5)
N2 C19 C24 C28 -7.7(8)
C22 C23 C24 C19 1.5(9)
C22 C23 C24 C28 -176.7(5)
C21 C20 C25 C27 64.8(6)
C19 C20 C25 C27 -114.1(5)
C21 C20 C25 C26 -59.7(6)
C19 C20 C25 C26 121.4(5)
C19 C24 C28 C29 -133.5(5)
C23 C24 C28 C29 44.6(7)
C19 C24 C28 C30 102.6(6)
C23 C24 C28 C30 -79.3(7)
